data_2235024
loop_
_publ_author_name
'N\"arhi, Sari M.'
'Kostamo, Jatta'
'Asikkala, Janne'
'Oilunkaniemi, Raija'
'Laitinen, Risto S.'

_publ_section_title
;
 <i>N</i>,<i>N</i>'-Dibutyl-<i>N</i>,<i>N</i>,<i>N</i>',<i>N</i>'-tetramethylethane-1,2-diaminium
 \m-oxido-bis[trichloridoferrate(III)]
;
_journal_coeditor_code HB6765
_journal_issue 6
_journal_name_full 'Acta Crystallographica Section E'
_journal_page_first m748
_journal_paper_doi 10.1107/S1600536812019964
_journal_volume 68
_journal_year 2012
_chemical_formula_iupac '(C14 H34 N2) [Fe2 Cl6 O]'
_chemical_formula_moiety 'C14 H34 N2 2+, Cl6 Fe2 O 2-'
_chemical_formula_sum 'C14 H34 Cl6 Fe2 N2 O'
_chemical_formula_weight 570.83
_chemical_name_systematic
;
<i>N</i>,<i>N</i>'-Dibutyl-<i>N</i>,<i>N</i>,<i>N</i>',<i>N</i>'-
tetramethylethane-1,2-diaminium \m-oxido-bis[trichloridoferrate(III)]
;
_space_group_IT_number 2
_symmetry_cell_setting triclinic
_symmetry_space_group_name_Hall '-P 1'
_symmetry_space_group_name_H-M 'P -1'
_atom_sites_solution_hydrogens geom
_atom_sites_solution_primary direct
_atom_sites_solution_secondary difmap
_audit_creation_method SHELXL-97
_cell_angle_alpha 81.75(3)
_cell_angle_beta 87.66(3)
_cell_angle_gamma 80.32(3)
_cell_formula_units_Z 4
_cell_length_a 8.9803(18)
_cell_length_b 14.689(3)
_cell_length_c 19.249(4)
_cell_measurement_reflns_used 7321
_cell_measurement_temperature 120(2)
_cell_measurement_theta_max 25.00
_cell_measurement_theta_min 2.30
_cell_volume 2476.7(9)
_computing_cell_refinement 'DENZO-SMN (Otwinowski & Minor, 1997)'
_computing_data_collection 'COLLECT (Bruker, 2008)'
_computing_data_reduction 'DENZO-SMN (Otwinowski & Minor, 1997)'
_computing_molecular_graphics 'DIAMOND (Brandenburg, 1999)'
_computing_publication_material 'WinGX (Farrugia, 1999)'
_computing_structure_refinement 'SHELXL97 (Sheldrick, 2008)'
_computing_structure_solution 'SHELXS97 (Sheldrick, 2008)'
_diffrn_ambient_temperature 120(2)
_diffrn_measured_fraction_theta_full 0.973
_diffrn_measured_fraction_theta_max 0.973
_diffrn_measurement_device_type 'Bruker--Nonius KappaCCD'
_diffrn_measurement_method '\f scans, and \w scans with \k offsets'
_diffrn_radiation_monochromator graphite
_diffrn_radiation_source 'fine-focus sealed tube'
_diffrn_radiation_type MoK\a
_diffrn_radiation_wavelength 0.71073
_diffrn_reflns_av_R_equivalents 0.0962
_diffrn_reflns_av_sigmaI/netI 0.0602
_diffrn_reflns_limit_h_max 10
_diffrn_reflns_limit_h_min -10
_diffrn_reflns_limit_k_max 17
_diffrn_reflns_limit_k_min -17
_diffrn_reflns_limit_l_max 22
_diffrn_reflns_limit_l_min -22
_diffrn_reflns_number 29910
_diffrn_reflns_theta_full 25.00
_diffrn_reflns_theta_max 25.00
_diffrn_reflns_theta_min 2.30
_exptl_absorpt_coefficient_mu 1.825
_exptl_absorpt_correction_T_max 0.8677
_exptl_absorpt_correction_T_min 0.6583
_exptl_absorpt_correction_type multi-scan
_exptl_absorpt_process_details '(SHELXTL; Sheldrick, 2008)'
_exptl_crystal_colour yellow
_exptl_crystal_density_diffrn 1.531
_exptl_crystal_density_method 'not measured'
_exptl_crystal_description plate
_exptl_crystal_F_000 1176
_exptl_crystal_size_max 0.25
_exptl_crystal_size_mid 0.10
_exptl_crystal_size_min 0.08
_refine_diff_density_max 0.848
_refine_diff_density_min -0.814
_refine_ls_extinction_coef 0.0242(10)
_refine_ls_extinction_expression Fc^*^=kFc[1+0.001xFc^2^\l^3^/sin(2\q)]^-1/4^
_refine_ls_extinction_method 'SHELXL97 (Sheldrick, 2008)'
_refine_ls_goodness_of_fit_ref 1.121
_refine_ls_hydrogen_treatment constr
_refine_ls_matrix_type full
_refine_ls_number_parameters 464
_refine_ls_number_reflns 8498
_refine_ls_number_restraints 0
_refine_ls_restrained_S_all 1.121
_refine_ls_R_factor_all 0.0566
_refine_ls_R_factor_gt 0.0447
_refine_ls_shift/su_max 0.001
_refine_ls_shift/su_mean 0.000
_refine_ls_structure_factor_coef Fsqd
_refine_ls_weighting_details 'calc w=1/[\s^2^(Fo^2^)+(0.0711P)^2^+1.9303P] where P=(Fo^2^+2Fc^2^)/3'
_refine_ls_weighting_scheme calc
_refine_ls_wR_factor_gt 0.1127
_refine_ls_wR_factor_ref 0.1280
_reflns_number_gt 7321
_reflns_number_total 8498
_reflns_threshold_expression I>2\s(I)
_cod_data_source_file hb6765.cif
_cod_data_source_block I
_cod_original_cell_volume 2476.8(9)
_cod_database_code 2235024
_cod_database_fobs_code 2235024

loop_
_symmetry_equiv_pos_as_xyz
'x, y, z'
'-x, -y, -z'

loop_
_atom_site_type_symbol
_atom_site_label
_atom_site_fract_x
_atom_site_fract_y
_atom_site_fract_z
_atom_site_U_iso_or_equiv
_atom_site_adp_type
_atom_site_calc_flag
_atom_site_refinement_flags
_atom_site_occupancy
_atom_site_symmetry_multiplicity
Fe Fe1 0.10874(5) 0.75030(3) 0.95062(3) 0.01283(15) Uani d . 1 1
Fe Fe2 0.37263(5) 0.74978(3) 0.82154(3) 0.01384(15) Uani d . 1 1
Fe Fe3 0.09056(6) 0.28369(4) 0.56365(3) 0.01490(15) Uani d . 1 1
Fe Fe4 0.36880(6) 0.23368(3) 0.68992(3) 0.01514(15) Uani d . 1 1
Cl Cl11 0.07970(10) 0.63429(6) 1.03616(4) 0.0176(2) Uani d . 1 1
Cl Cl12 0.13988(11) 0.87485(6) 0.99662(5) 0.0240(2) Uani d . 1 1
Cl Cl13 -0.09395(10) 0.78206(6) 0.88423(5) 0.0184(2) Uani d . 1 1
Cl Cl21 0.50743(10) 0.85314(6) 0.84802(5) 0.0218(2) Uani d . 1 1
Cl Cl22 0.22807(10) 0.81162(7) 0.72944(5) 0.0233(2) Uani d . 1 1
Cl Cl23 0.52966(10) 0.62497(6) 0.79333(5) 0.0215(2) Uani d . 1 1
Cl Cl31 0.00871(14) 0.14964(7) 0.55993(5) 0.0325(3) Uani d . 1 1
Cl Cl32 0.21043(12) 0.32056(7) 0.46229(5) 0.0263(2) Uani d . 1 1
Cl Cl33 -0.10178(11) 0.39595(8) 0.57735(5) 0.0305(3) Uani d . 1 1
Cl Cl41 0.58302(11) 0.22816(7) 0.62632(5) 0.0262(2) Uani d . 1 1
Cl Cl42 0.35503(11) 0.09363(6) 0.74772(5) 0.0234(2) Uani d . 1 1
Cl Cl43 0.37577(11) 0.33105(7) 0.76780(5) 0.0250(2) Uani d . 1 1
O O1 0.2675(3) 0.71338(18) 0.89740(13) 0.0177(5) Uani d . 1 1
O O2 0.2137(3) 0.2739(2) 0.63388(14) 0.0261(6) Uani d . 1 1
N N1 0.8834(3) 0.0750(2) 0.78431(16) 0.0153(6) Uani d . 1 1
N N2 0.7825(3) -0.1068(2) 0.67535(15) 0.0145(6) Uani d . 1 1
N N3 0.6006(3) 0.4534(2) 0.41794(16) 0.0155(6) Uani d . 1 1
N N4 0.6092(3) 0.5954(2) 0.02212(15) 0.0124(6) Uani d . 1 1
C C1 0.8655(4) 0.0313(3) 0.71950(19) 0.0184(8) Uani d . 1 1
H H1A 0.9580 0.0325 0.6898 0.022 Uiso calc R 1 1
H H1B 0.7798 0.0687 0.6921 0.022 Uiso calc R 1 1
C C2 0.8375(4) -0.0689(2) 0.73682(18) 0.0149(7) Uani d . 1 1
H H2A 0.9326 -0.1090 0.7537 0.018 Uiso calc R 1 1
H H2B 0.7618 -0.0723 0.7755 0.018 Uiso calc R 1 1
C C3 1.0087(4) 0.0191(3) 0.8295(2) 0.0222(8) Uani d . 1 1
H H3A 1.0201 0.0507 0.8700 0.033 Uiso calc R 1 1
H H3B 1.1033 0.0132 0.8021 0.033 Uiso calc R 1 1
H H3C 0.9843 -0.0431 0.8459 0.033 Uiso calc R 1 1
C C4 0.7392(4) 0.0853(3) 0.8260(2) 0.0261(9) Uani d . 1 1
H H4A 0.6561 0.1163 0.7952 0.039 Uiso calc R 1 1
H H4B 0.7478 0.1228 0.8634 0.039 Uiso calc R 1 1
H H4C 0.7190 0.0236 0.8467 0.039 Uiso calc R 1 1
C C5 0.9219(4) 0.1720(2) 0.7566(2) 0.0193(8) Uani d . 1 1
H H5A 1.0082 0.1643 0.7231 0.023 Uiso calc R 1 1
H H5B 0.8344 0.2089 0.7303 0.023 Uiso calc R 1 1
C C6 0.9615(5) 0.2272(3) 0.8122(2) 0.0222(8) Uani d . 1 1
H H6A 1.0660 0.2032 0.8282 0.027 Uiso calc R 1 1
H H6B 0.8921 0.2204 0.8532 0.027 Uiso calc R 1 1
C C7 0.9478(4) 0.3304(2) 0.7807(2) 0.0185(8) Uani d . 1 1
H H7A 1.0028 0.3629 0.8104 0.022 Uiso calc R 1 1
H H7B 0.9958 0.3350 0.7334 0.022 Uiso calc R 1 1
C C8 0.7839(5) 0.3788(3) 0.7751(2) 0.0279(9) Uani d . 1 1
H H8A 0.7289 0.3469 0.7457 0.042 Uiso calc R 1 1
H H8B 0.7804 0.4439 0.7539 0.042 Uiso calc R 1 1
H H8C 0.7370 0.3767 0.8220 0.042 Uiso calc R 1 1
C C9 0.7838(4) -0.2093(2) 0.69915(19) 0.0175(8) Uani d . 1 1
H H9A 0.7515 -0.2380 0.6607 0.026 Uiso calc R 1 1
H H9B 0.7145 -0.2171 0.7394 0.026 Uiso calc R 1 1
H H9C 0.8863 -0.2393 0.7128 0.026 Uiso calc R 1 1
C C10 0.8884(4) -0.0971(3) 0.61358(19) 0.0191(8) Uani d . 1 1
H H10A 0.8793 -0.0313 0.5934 0.029 Uiso calc R 1 1
H H10B 0.8629 -0.1334 0.5781 0.029 Uiso calc R 1 1
H H10C 0.9924 -0.1203 0.6288 0.029 Uiso calc R 1 1
C C11 0.6223(4) -0.0583(3) 0.6572(2) 0.0174(8) Uani d . 1 1
H H11A 0.5613 -0.0578 0.7012 0.021 Uiso calc R 1 1
H H11B 0.6261 0.0074 0.6377 0.021 Uiso calc R 1 1
C C12 0.5419(4) -0.1008(3) 0.6057(2) 0.0200(8) Uani d . 1 1
H H12A 0.5230 -0.1634 0.6271 0.024 Uiso calc R 1 1
H H12B 0.6059 -0.1080 0.5631 0.024 Uiso calc R 1 1
C C13 0.3919(4) -0.0378(3) 0.5859(2) 0.0208(8) Uani d . 1 1
H H13A 0.3337 -0.0252 0.6293 0.025 Uiso calc R 1 1
H H13B 0.4124 0.0225 0.5606 0.025 Uiso calc R 1 1
C C14 0.2976(5) -0.0812(3) 0.5399(2) 0.0243(9) Uani d . 1 1
H H14A 0.3556 -0.0950 0.4974 0.036 Uiso calc R 1 1
H H14B 0.2047 -0.0376 0.5270 0.036 Uiso calc R 1 1
H H14C 0.2718 -0.1391 0.5659 0.036 Uiso calc R 1 1
C C15 0.5689(4) 0.5107(2) 0.47771(19) 0.0163(7) Uani d . 1 1
H H15A 0.5525 0.5777 0.4583 0.020 Uiso calc R 1 1
H H15B 0.6585 0.4985 0.5081 0.020 Uiso calc R 1 1
C C16 0.6160(5) 0.3507(2) 0.4452(2) 0.0209(8) Uani d . 1 1
H H16A 0.5171 0.3358 0.4618 0.031 Uiso calc R 1 1
H H16B 0.6870 0.3353 0.4841 0.031 Uiso calc R 1 1
H H16C 0.6538 0.3143 0.4074 0.031 Uiso calc R 1 1
C C17 0.4756(4) 0.4807(3) 0.3655(2) 0.0221(8) Uani d . 1 1
H H17A 0.4950 0.4414 0.3279 0.033 Uiso calc R 1 1
H H17B 0.4715 0.5462 0.3454 0.033 Uiso calc R 1 1
H H17C 0.3790 0.4722 0.3889 0.033 Uiso calc R 1 1
C C18 0.7507(4) 0.4745(2) 0.38445(19) 0.0162(7) Uani d . 1 1
H H18A 0.7461 0.5430 0.3758 0.019 Uiso calc R 1 1
H H18B 0.8322 0.4489 0.4184 0.019 Uiso calc R 1 1
C C19 0.7923(4) 0.4357(3) 0.3159(2) 0.0192(8) Uani d . 1 1
H H19A 0.7243 0.4705 0.2784 0.023 Uiso calc R 1 1
H H19B 0.7796 0.3694 0.3214 0.023 Uiso calc R 1 1
C C20 0.9559(4) 0.4442(3) 0.2953(2) 0.0204(8) Uani d . 1 1
H H20A 0.9733 0.5080 0.2993 0.025 Uiso calc R 1 1
H H20B 1.0244 0.3998 0.3280 0.025 Uiso calc R 1 1
C C21 0.9924(4) 0.4241(3) 0.2206(2) 0.0228(8) Uani d . 1 1
H H21A 0.9630 0.3644 0.2148 0.034 Uiso calc R 1 1
H H21B 1.1012 0.4211 0.2114 0.034 Uiso calc R 1 1
H H21C 0.9367 0.4740 0.1876 0.034 Uiso calc R 1 1
C C22 0.4764(4) 0.5500(2) 0.0076(2) 0.0156(7) Uani d . 1 1
H H22A 0.4210 0.5875 -0.0331 0.019 Uiso calc R 1 1
H H22B 0.4066 0.5502 0.0488 0.019 Uiso calc R 1 1
C C23 0.6971(4) 0.5408(3) 0.08372(19) 0.0181(8) Uani d . 1 1
H H23A 0.7482 0.4809 0.0710 0.027 Uiso calc R 1 1
H H23B 0.6280 0.5296 0.1236 0.027 Uiso calc R 1 1
H H23C 0.7725 0.5762 0.0967 0.027 Uiso calc R 1 1
C C24 0.7133(4) 0.6047(2) -0.04055(18) 0.0156(7) Uani d . 1 1
H H24A 0.8004 0.6312 -0.0285 0.023 Uiso calc R 1 1
H H24B 0.6593 0.6459 -0.0793 0.023 Uiso calc R 1 1
H H24C 0.7482 0.5431 -0.0548 0.023 Uiso calc R 1 1
C C25 0.5408(4) 0.6924(2) 0.0395(2) 0.0151(7) Uani d . 1 1
H H25A 0.4625 0.7208 0.0046 0.018 Uiso calc R 1 1
H H25B 0.4899 0.6851 0.0861 0.018 Uiso calc R 1 1
C C26 0.6520(4) 0.7591(2) 0.0406(2) 0.0165(7) Uani d . 1 1
H H26A 0.6981 0.7713 -0.0067 0.020 Uiso calc R 1 1
H H26B 0.7337 0.7308 0.0738 0.020 Uiso calc R 1 1
C C27 0.5707(4) 0.8507(2) 0.0629(2) 0.0188(8) Uani d . 1 1
H H27A 0.4772 0.8722 0.0356 0.023 Uiso calc R 1 1
H H27B 0.5418 0.8402 0.1132 0.023 Uiso calc R 1 1
C C28 0.6706(5) 0.9256(3) 0.0511(2) 0.0252(9) Uani d . 1 1
H H28A 0.7666 0.9025 0.0750 0.038 Uiso calc R 1 1
H H28B 0.6196 0.9815 0.0700 0.038 Uiso calc R 1 1
H H28C 0.6899 0.9411 0.0007 0.038 Uiso calc R 1 1

loop_
_atom_site_aniso_label
_atom_site_aniso_U_11
_atom_site_aniso_U_22
_atom_site_aniso_U_33
_atom_site_aniso_U_12
_atom_site_aniso_U_13
_atom_site_aniso_U_23
Fe1 0.0126(3) 0.0130(3) 0.0124(3) -0.0023(2) -0.00025(19) -0.00008(19)
Fe2 0.0127(3) 0.0154(3) 0.0127(3) -0.0016(2) 0.0003(2) -0.0004(2)
Fe3 0.0150(3) 0.0164(3) 0.0131(3) -0.0016(2) -0.0023(2) -0.0022(2)
Fe4 0.0144(3) 0.0163(3) 0.0140(3) -0.0004(2) -0.0028(2) -0.0017(2)
Cl11 0.0180(4) 0.0168(4) 0.0158(4) -0.0018(3) 0.0012(3) 0.0031(3)
Cl12 0.0327(5) 0.0193(5) 0.0226(5) -0.0097(4) -0.0018(4) -0.0052(4)
Cl13 0.0160(4) 0.0217(5) 0.0165(4) -0.0051(4) -0.0029(3) 0.0035(3)
Cl21 0.0215(5) 0.0217(5) 0.0241(5) -0.0072(4) 0.0016(4) -0.0061(4)
Cl22 0.0212(5) 0.0275(5) 0.0185(5) -0.0010(4) -0.0054(4) 0.0037(4)
Cl23 0.0203(5) 0.0228(5) 0.0214(5) 0.0015(4) -0.0013(4) -0.0085(4)
Cl31 0.0525(7) 0.0274(5) 0.0234(5) -0.0223(5) 0.0107(5) -0.0081(4)
Cl32 0.0323(5) 0.0296(5) 0.0205(5) -0.0148(4) 0.0066(4) -0.0063(4)
Cl33 0.0237(5) 0.0360(6) 0.0277(5) 0.0124(4) -0.0075(4) -0.0092(4)
Cl41 0.0198(5) 0.0324(5) 0.0235(5) -0.0017(4) 0.0040(4) 0.0024(4)
Cl42 0.0256(5) 0.0182(5) 0.0261(5) -0.0043(4) 0.0040(4) -0.0018(4)
Cl43 0.0345(5) 0.0234(5) 0.0195(5) -0.0073(4) -0.0038(4) -0.0065(4)
O1 0.0159(12) 0.0206(13) 0.0156(13) -0.0024(11) 0.0021(10) -0.0003(10)
O2 0.0223(14) 0.0336(16) 0.0210(15) 0.0040(12) -0.0064(12) -0.0073(12)
N1 0.0129(15) 0.0187(16) 0.0145(15) -0.0030(12) -0.0024(12) -0.0019(12)
N2 0.0155(15) 0.0138(15) 0.0140(15) -0.0018(12) 0.0007(12) -0.0022(12)
N3 0.0174(15) 0.0152(15) 0.0144(15) -0.0022(12) -0.0016(12) -0.0044(12)
N4 0.0135(14) 0.0113(14) 0.0136(15) -0.0036(12) -0.0012(12) -0.0036(11)
C1 0.0233(19) 0.0197(19) 0.0140(18) -0.0053(16) -0.0023(15) -0.0055(14)
C2 0.0173(18) 0.0162(18) 0.0112(17) -0.0021(14) -0.0023(14) -0.0019(14)
C3 0.025(2) 0.0156(19) 0.025(2) -0.0057(16) -0.0121(17) 0.0044(15)
C4 0.021(2) 0.038(2) 0.025(2) -0.0123(18) 0.0092(17) -0.0160(18)
C5 0.025(2) 0.0128(18) 0.0194(19) -0.0013(15) -0.0032(16) -0.0010(14)
C6 0.031(2) 0.0187(19) 0.0174(19) -0.0064(17) -0.0053(16) -0.0004(15)
C7 0.023(2) 0.0151(18) 0.0187(19) -0.0057(15) 0.0000(15) -0.0041(15)
C8 0.022(2) 0.026(2) 0.036(2) -0.0033(17) -0.0035(18) -0.0077(18)
C9 0.0213(19) 0.0133(18) 0.0164(18) -0.0014(15) -0.0017(15) 0.0017(14)
C10 0.0201(19) 0.024(2) 0.0127(18) -0.0037(16) 0.0031(15) -0.0037(15)
C11 0.0164(18) 0.0153(18) 0.0192(19) 0.0007(15) -0.0037(15) -0.0011(14)
C12 0.0200(19) 0.0200(19) 0.0201(19) -0.0017(16) -0.0025(15) -0.0041(15)
C13 0.022(2) 0.021(2) 0.0184(19) -0.0044(16) -0.0028(16) 0.0000(15)
C14 0.025(2) 0.027(2) 0.022(2) -0.0066(17) -0.0052(16) 0.0003(16)
C15 0.0194(18) 0.0162(18) 0.0145(18) -0.0039(15) 0.0028(15) -0.0062(14)
C16 0.028(2) 0.0114(18) 0.023(2) -0.0042(16) 0.0067(16) -0.0040(15)
C17 0.0190(19) 0.031(2) 0.0173(19) -0.0036(16) -0.0055(15) -0.0062(16)
C18 0.0154(17) 0.0160(18) 0.0170(18) -0.0030(14) 0.0008(14) -0.0016(14)
C19 0.0195(19) 0.0199(19) 0.0190(19) -0.0032(15) 0.0006(15) -0.0055(15)
C20 0.022(2) 0.0184(19) 0.020(2) -0.0013(16) 0.0011(16) -0.0040(15)
C21 0.024(2) 0.021(2) 0.022(2) -0.0009(16) 0.0014(16) -0.0043(16)
C22 0.0144(17) 0.0114(18) 0.0222(19) -0.0053(14) -0.0047(15) -0.0012(14)
C23 0.0216(19) 0.0157(18) 0.0162(18) -0.0021(15) -0.0067(15) 0.0009(14)
C24 0.0185(18) 0.0165(18) 0.0128(17) -0.0050(15) 0.0045(14) -0.0036(14)
C25 0.0142(17) 0.0088(17) 0.0224(19) -0.0001(14) 0.0011(14) -0.0051(14)
C26 0.0163(18) 0.0139(18) 0.0203(19) -0.0035(15) -0.0027(15) -0.0042(14)
C27 0.0200(19) 0.0152(18) 0.022(2) -0.0053(15) 0.0016(15) -0.0046(15)
C28 0.029(2) 0.0175(19) 0.032(2) -0.0095(17) -0.0013(18) -0.0070(17)

loop_
_atom_type_symbol
_atom_type_description
_atom_type_scat_dispersion_real
_atom_type_scat_dispersion_imag
_atom_type_scat_source
C C 0.0033 0.0016 'International Tables Vol C Tables 4.2.6.8 and 6.1.1.4'
H H 0.0000 0.0000 'International Tables Vol C Tables 4.2.6.8 and 6.1.1.4'
N N 0.0061 0.0033 'International Tables Vol C Tables 4.2.6.8 and 6.1.1.4'
Cl Cl 0.1484 0.1585 'International Tables Vol C Tables 4.2.6.8 and 6.1.1.4'
Fe Fe 0.3463 0.8444 'International Tables Vol C Tables 4.2.6.8 and 6.1.1.4'
O O 0.0106 0.0060 'International Tables Vol C Tables 4.2.6.8 and 6.1.1.4'

loop_
_geom_angle_atom_site_label_1
_geom_angle_atom_site_label_2
_geom_angle_atom_site_label_3
_geom_angle_site_symmetry_1
_geom_angle_site_symmetry_3
_geom_angle
_geom_angle_publ_flag
O1 Fe1 Cl12 . . 110.70(9) ?
O1 Fe1 Cl13 . . 108.20(9) ?
Cl12 Fe1 Cl13 . . 110.14(5) ?
O1 Fe1 Cl11 . . 108.96(9) ?
Cl12 Fe1 Cl11 . . 109.78(4) ?
Cl13 Fe1 Cl11 . . 109.00(5) ?
O1 Fe2 Cl21 . . 108.21(9) ?
O1 Fe2 Cl22 . . 113.20(9) ?
Cl21 Fe2 Cl22 . . 109.79(5) ?
O1 Fe2 Cl23 . . 107.89(9) ?
Cl21 Fe2 Cl23 . . 109.02(4) ?
Cl22 Fe2 Cl23 . . 108.65(5) ?
O2 Fe3 Cl33 . . 108.14(10) ?
O2 Fe3 Cl31 . . 110.99(11) ?
Cl33 Fe3 Cl31 . . 110.46(5) ?
O2 Fe3 Cl32 . . 109.89(10) ?
Cl33 Fe3 Cl32 . . 109.28(5) ?
Cl31 Fe3 Cl32 . . 108.07(5) ?
O2 Fe4 Cl42 . . 111.31(11) ?
O2 Fe4 Cl43 . . 110.40(10) ?
Cl42 Fe4 Cl43 . . 108.37(4) ?
O2 Fe4 Cl41 . . 109.30(10) ?
Cl42 Fe4 Cl41 . . 109.55(5) ?
Cl43 Fe4 Cl41 . . 107.84(5) ?
Fe2 O1 Fe1 . . 142.68(16) yes
Fe3 O2 Fe4 . . 160.84(18) yes
C4 N1 C3 . . 109.8(3) ?
C4 N1 C1 . . 110.7(3) ?
C3 N1 C1 . . 111.6(3) ?
C4 N1 C5 . . 109.6(3) ?
C3 N1 C5 . . 110.1(3) ?
C1 N1 C5 . . 105.0(3) ?
C10 N2 C9 . . 108.2(3) ?
C10 N2 C2 . . 110.9(3) ?
C9 N2 C2 . . 105.9(3) ?
C10 N2 C11 . . 111.7(3) ?
C9 N2 C11 . . 110.1(3) ?
C2 N2 C11 . . 109.9(3) ?
C17 N3 C16 . . 110.0(3) ?
C17 N3 C15 . . 110.0(3) ?
C16 N3 C15 . . 110.5(3) ?
C17 N3 C18 . . 110.7(3) ?
C16 N3 C18 . . 109.4(3) ?
C15 N3 C18 . . 106.1(3) ?
C24 N4 C23 . . 109.2(3) ?
C24 N4 C22 . . 111.8(3) ?
C23 N4 C22 . . 110.9(3) ?
C24 N4 C25 . . 109.6(3) ?
C23 N4 C25 . . 109.7(3) ?
C22 N4 C25 . . 105.7(3) ?
N1 C1 C2 . . 112.5(3) ?
N1 C1 H1A . . 109.1 ?
C2 C1 H1A . . 109.1 ?
N1 C1 H1B . . 109.1 ?
C2 C1 H1B . . 109.1 ?
H1A C1 H1B . . 107.8 ?
N2 C2 C1 . . 113.6(3) ?
N2 C2 H2A . . 108.8 ?
C1 C2 H2A . . 108.8 ?
N2 C2 H2B . . 108.8 ?
C1 C2 H2B . . 108.8 ?
H2A C2 H2B . . 107.7 ?
N1 C3 H3A . . 109.5 ?
N1 C3 H3B . . 109.5 ?
H3A C3 H3B . . 109.5 ?
N1 C3 H3C . . 109.5 ?
H3A C3 H3C . . 109.5 ?
H3B C3 H3C . . 109.5 ?
N1 C4 H4A . . 109.5 ?
N1 C4 H4B . . 109.5 ?
H4A C4 H4B . . 109.5 ?
N1 C4 H4C . . 109.5 ?
H4A C4 H4C . . 109.5 ?
H4B C4 H4C . . 109.5 ?
C6 C5 N1 . . 115.5(3) ?
C6 C5 H5A . . 108.4 ?
N1 C5 H5A . . 108.4 ?
C6 C5 H5B . . 108.4 ?
N1 C5 H5B . . 108.4 ?
H5A C5 H5B . . 107.5 ?
C5 C6 C7 . . 109.0(3) ?
C5 C6 H6A . . 109.9 ?
C7 C6 H6A . . 109.9 ?
C5 C6 H6B . . 109.9 ?
C7 C6 H6B . . 109.9 ?
H6A C6 H6B . . 108.3 ?
C8 C7 C6 . . 112.3(3) ?
C8 C7 H7A . . 109.2 ?
C6 C7 H7A . . 109.2 ?
C8 C7 H7B . . 109.2 ?
C6 C7 H7B . . 109.2 ?
H7A C7 H7B . . 107.9 ?
C7 C8 H8A . . 109.5 ?
C7 C8 H8B . . 109.5 ?
H8A C8 H8B . . 109.5 ?
C7 C8 H8C . . 109.5 ?
H8A C8 H8C . . 109.5 ?
H8B C8 H8C . . 109.5 ?
N2 C9 H9A . . 109.5 ?
N2 C9 H9B . . 109.5 ?
H9A C9 H9B . . 109.5 ?
N2 C9 H9C . . 109.5 ?
H9A C9 H9C . . 109.5 ?
H9B C9 H9C . . 109.5 ?
N2 C10 H10A . . 109.5 ?
N2 C10 H10B . . 109.5 ?
H10A C10 H10B . . 109.5 ?
N2 C10 H10C . . 109.5 ?
H10A C10 H10C . . 109.5 ?
H10B C10 H10C . . 109.5 ?
C12 C11 N2 . . 115.8(3) ?
C12 C11 H11A . . 108.3 ?
N2 C11 H11A . . 108.3 ?
C12 C11 H11B . . 108.3 ?
N2 C11 H11B . . 108.3 ?
H11A C11 H11B . . 107.4 ?
C11 C12 C13 . . 109.4(3) ?
C11 C12 H12A . . 109.8 ?
C13 C12 H12A . . 109.8 ?
C11 C12 H12B . . 109.8 ?
C13 C12 H12B . . 109.8 ?
H12A C12 H12B . . 108.2 ?
C14 C13 C12 . . 112.2(3) ?
C14 C13 H13A . . 109.2 ?
C12 C13 H13A . . 109.2 ?
C14 C13 H13B . . 109.2 ?
C12 C13 H13B . . 109.2 ?
H13A C13 H13B . . 107.9 ?
C13 C14 H14A . . 109.5 ?
C13 C14 H14B . . 109.5 ?
H14A C14 H14B . . 109.5 ?
C13 C14 H14C . . 109.5 ?
H14A C14 H14C . . 109.5 ?
H14B C14 H14C . . 109.5 ?
N3 C15 C15 . 2_666 112.9(4) ?
N3 C15 H15A . . 109.0 ?
C15 C15 H15A 2_666 . 109.0 ?
N3 C15 H15B . . 109.0 ?
C15 C15 H15B 2_666 . 109.0 ?
H15A C15 H15B . . 107.8 ?
N3 C16 H16A . . 109.5 ?
N3 C16 H16B . . 109.5 ?
H16A C16 H16B . . 109.5 ?
N3 C16 H16C . . 109.5 ?
H16A C16 H16C . . 109.5 ?
H16B C16 H16C . . 109.5 ?
N3 C17 H17A . . 109.5 ?
N3 C17 H17B . . 109.5 ?
H17A C17 H17B . . 109.5 ?
N3 C17 H17C . . 109.5 ?
H17A C17 H17C . . 109.5 ?
H17B C17 H17C . . 109.5 ?
C19 C18 N3 . . 114.9(3) ?
C19 C18 H18A . . 108.5 ?
N3 C18 H18A . . 108.5 ?
C19 C18 H18B . . 108.5 ?
N3 C18 H18B . . 108.5 ?
H18A C18 H18B . . 107.5 ?
C18 C19 C20 . . 110.0(3) ?
C18 C19 H19A . . 109.7 ?
C20 C19 H19A . . 109.7 ?
C18 C19 H19B . . 109.7 ?
C20 C19 H19B . . 109.7 ?
H19A C19 H19B . . 108.2 ?
C21 C20 C19 . . 111.5(3) ?
C21 C20 H20A . . 109.3 ?
C19 C20 H20A . . 109.3 ?
C21 C20 H20B . . 109.3 ?
C19 C20 H20B . . 109.3 ?
H20A C20 H20B . . 108.0 ?
C20 C21 H21A . . 109.5 ?
C20 C21 H21B . . 109.5 ?
H21A C21 H21B . . 109.5 ?
C20 C21 H21C . . 109.5 ?
H21A C21 H21C . . 109.5 ?
H21B C21 H21C . . 109.5 ?
N4 C22 C22 . 2_665 112.9(4) ?
N4 C22 H22A . . 109.0 ?
C22 C22 H22A 2_665 . 109.0 ?
N4 C22 H22B . . 109.0 ?
C22 C22 H22B 2_665 . 109.0 ?
H22A C22 H22B . . 107.8 ?
N4 C23 H23A . . 109.5 ?
N4 C23 H23B . . 109.5 ?
H23A C23 H23B . . 109.5 ?
N4 C23 H23C . . 109.5 ?
H23A C23 H23C . . 109.5 ?
H23B C23 H23C . . 109.5 ?
N4 C24 H24A . . 109.5 ?
N4 C24 H24B . . 109.5 ?
H24A C24 H24B . . 109.5 ?
N4 C24 H24C . . 109.5 ?
H24A C24 H24C . . 109.5 ?
H24B C24 H24C . . 109.5 ?
C26 C25 N4 . . 115.3(3) ?
C26 C25 H25A . . 108.4 ?
N4 C25 H25A . . 108.4 ?
C26 C25 H25B . . 108.4 ?
N4 C25 H25B . . 108.4 ?
H25A C25 H25B . . 107.5 ?
C25 C26 C27 . . 109.9(3) ?
C25 C26 H26A . . 109.7 ?
C27 C26 H26A . . 109.7 ?
C25 C26 H26B . . 109.7 ?
C27 C26 H26B . . 109.7 ?
H26A C26 H26B . . 108.2 ?
C28 C27 C26 . . 111.3(3) ?
C28 C27 H27A . . 109.4 ?
C26 C27 H27A . . 109.4 ?
C28 C27 H27B . . 109.4 ?
C26 C27 H27B . . 109.4 ?
H27A C27 H27B . . 108.0 ?
C27 C28 H28A . . 109.5 ?
C27 C28 H28B . . 109.5 ?
H28A C28 H28B . . 109.5 ?
C27 C28 H28C . . 109.5 ?
H28A C28 H28C . . 109.5 ?
H28B C28 H28C . . 109.5 ?

loop_
_geom_bond_atom_site_label_1
_geom_bond_atom_site_label_2
_geom_bond_site_symmetry_2
_geom_bond_distance
_geom_bond_publ_flag
Fe1 O1 . 1.776(3) yes
Fe1 Cl12 . 2.2060(12) y
Fe1 Cl13 . 2.2130(12) y
Fe1 Cl11 . 2.2344(12) y
Fe2 O1 . 1.773(3) yes
Fe2 Cl21 . 2.2183(12) y
Fe2 Cl22 . 2.2321(13) y
Fe2 Cl23 . 2.2356(13) y
Fe3 O2 . 1.756(3) yes
Fe3 Cl33 . 2.2141(13) y
Fe3 Cl31 . 2.2257(12) y
Fe3 Cl32 . 2.2316(13) y
Fe4 O2 . 1.765(3) yes
Fe4 Cl42 . 2.2142(12) y
Fe4 Cl43 . 2.2248(12) y
Fe4 Cl41 . 2.2338(13) y
N1 C4 . 1.492(5) ?
N1 C3 . 1.504(4) ?
N1 C1 . 1.508(4) ?
N1 C5 . 1.538(5) ?
N2 C10 . 1.498(5) ?
N2 C9 . 1.508(5) ?
N2 C2 . 1.511(4) ?
N2 C11 . 1.525(4) ?
N3 C17 . 1.505(5) ?
N3 C16 . 1.509(5) ?
N3 C15 . 1.511(4) ?
N3 C18 . 1.531(5) ?
N4 C24 . 1.500(5) ?
N4 C23 . 1.505(4) ?
N4 C22 . 1.514(4) ?
N4 C25 . 1.531(4) ?
C1 C2 . 1.522(5) ?
C1 H1A . 0.9900 ?
C1 H1B . 0.9900 ?
C2 H2A . 0.9900 ?
C2 H2B . 0.9900 ?
C3 H3A . 0.9800 ?
C3 H3B . 0.9800 ?
C3 H3C . 0.9800 ?
C4 H4A . 0.9800 ?
C4 H4B . 0.9800 ?
C4 H4C . 0.9800 ?
C5 C6 . 1.518(5) ?
C5 H5A . 0.9900 ?
C5 H5B . 0.9900 ?
C6 C7 . 1.537(5) ?
C6 H6A . 0.9900 ?
C6 H6B . 0.9900 ?
C7 C8 . 1.524(5) ?
C7 H7A . 0.9900 ?
C7 H7B . 0.9900 ?
C8 H8A . 0.9800 ?
C8 H8B . 0.9800 ?
C8 H8C . 0.9800 ?
C9 H9A . 0.9800 ?
C9 H9B . 0.9800 ?
C9 H9C . 0.9800 ?
C10 H10A . 0.9800 ?
C10 H10B . 0.9800 ?
C10 H10C . 0.9800 ?
C11 C12 . 1.511(5) ?
C11 H11A . 0.9900 ?
C11 H11B . 0.9900 ?
C12 C13 . 1.529(5) ?
C12 H12A . 0.9900 ?
C12 H12B . 0.9900 ?
C13 C14 . 1.520(5) ?
C13 H13A . 0.9900 ?
C13 H13B . 0.9900 ?
C14 H14A . 0.9800 ?
C14 H14B . 0.9800 ?
C14 H14C . 0.9800 ?
C15 C15 2_666 1.528(7) ?
C15 H15A . 0.9900 ?
C15 H15B . 0.9900 ?
C16 H16A . 0.9800 ?
C16 H16B . 0.9800 ?
C16 H16C . 0.9800 ?
C17 H17A . 0.9800 ?
C17 H17B . 0.9800 ?
C17 H17C . 0.9800 ?
C18 C19 . 1.520(5) ?
C18 H18A . 0.9900 ?
C18 H18B . 0.9900 ?
C19 C20 . 1.527(5) ?
C19 H19A . 0.9900 ?
C19 H19B . 0.9900 ?
C20 C21 . 1.520(5) ?
C20 H20A . 0.9900 ?
C20 H20B . 0.9900 ?
C21 H21A . 0.9800 ?
C21 H21B . 0.9800 ?
C21 H21C . 0.9800 ?
C22 C22 2_665 1.527(7) ?
C22 H22A . 0.9900 ?
C22 H22B . 0.9900 ?
C23 H23A . 0.9800 ?
C23 H23B . 0.9800 ?
C23 H23C . 0.9800 ?
C24 H24A . 0.9800 ?
C24 H24B . 0.9800 ?
C24 H24C . 0.9800 ?
C25 C26 . 1.514(5) ?
C25 H25A . 0.9900 ?
C25 H25B . 0.9900 ?
C26 C27 . 1.529(5) ?
C26 H26A . 0.9900 ?
C26 H26B . 0.9900 ?
C27 C28 . 1.519(5) ?
C27 H27A . 0.9900 ?
C27 H27B . 0.9900 ?
C28 H28A . 0.9800 ?
C28 H28B . 0.9800 ?
C28 H28C . 0.9800 ?

loop_
_geom_hbond_atom_site_label_D
_geom_hbond_atom_site_label_H
_geom_hbond_atom_site_label_A
_geom_hbond_site_symmetry_A
_geom_hbond_distance_DH
_geom_hbond_distance_HA
_geom_hbond_distance_DA
_geom_hbond_angle_DHA
C2 H2A Cl13 1_645 0.99 2.80 3.336(3) 114
C2 H2A Cl22 1_645 0.99 2.76 3.656(4) 150
C3 H3B Cl42 1_655 0.98 2.82 3.688(4) 148
C3 H3C Cl13 1_645 0.98 2.77 3.746(4) 176
C9 H9A Cl32 2_656 0.98 2.79 3.708(4) 155
C15 H15B Cl33 1_655 0.99 2.69 3.623(4) 157
C16 H16A Cl32 . 0.98 2.80 3.738(5) 160
C17 H17A Cl23 2_666 0.98 2.69 3.627(4) 161
C22 H22A O1 1_554 0.99 2.39 3.336(4) 161
C24 H24C Cl11 2_666 0.98 2.78 3.677(3) 152
C26 H26A Cl13 1_654 0.99 2.76 3.713(4) 162

loop_
_geom_torsion_atom_site_label_1
_geom_torsion_atom_site_label_2
_geom_torsion_atom_site_label_3
_geom_torsion_atom_site_label_4
_geom_torsion_site_symmetry_4
_geom_torsion
Cl21 Fe2 O1 Fe1 . 73.9(3)
Cl22 Fe2 O1 Fe1 . -48.0(3)
Cl23 Fe2 O1 Fe1 . -168.3(2)
Cl12 Fe1 O1 Fe2 . -61.2(3)
Cl13 Fe1 O1 Fe2 . 59.5(3)
Cl11 Fe1 O1 Fe2 . 177.9(2)
Cl33 Fe3 O2 Fe4 . 177.5(6)
Cl31 Fe3 O2 Fe4 . 56.2(6)
Cl32 Fe3 O2 Fe4 . -63.3(6)
Cl42 Fe4 O2 Fe3 . -68.8(6)
Cl43 Fe4 O2 Fe3 . 170.8(5)
Cl41 Fe4 O2 Fe3 . 52.4(6)
C4 N1 C1 C2 . -65.9(4)
C3 N1 C1 C2 . 56.7(4)
C5 N1 C1 C2 . 176.0(3)
C10 N2 C2 C1 . 54.7(4)
C9 N2 C2 C1 . 171.8(3)
C11 N2 C2 C1 . -69.4(4)
N1 C1 C2 N2 . 166.2(3)
C4 N1 C5 C6 . 67.1(4)
C3 N1 C5 C6 . -53.8(4)
C1 N1 C5 C6 . -174.0(3)
N1 C5 C6 C7 . -162.3(3)
C5 C6 C7 C8 . 76.4(4)
C10 N2 C11 C12 . 67.2(4)
C9 N2 C11 C12 . -53.0(4)
C2 N2 C11 C12 . -169.2(3)
N2 C11 C12 C13 . -172.8(3)
C11 C12 C13 C14 . -174.2(3)
C17 N3 C15 C15 2_666 66.8(5)
C16 N3 C15 C15 2_666 -54.9(5)
C18 N3 C15 C15 2_666 -173.4(4)
C17 N3 C18 C19 . -51.5(4)
C16 N3 C18 C19 . 69.9(4)
C15 N3 C18 C19 . -170.9(3)
N3 C18 C19 C20 . -168.9(3)
C18 C19 C20 C21 . -168.8(3)
C24 N4 C22 C22 2_665 63.4(5)
C23 N4 C22 C22 2_665 -58.7(5)
C25 N4 C22 C22 2_665 -177.4(4)
C24 N4 C25 C26 . -46.7(4)
C23 N4 C25 C26 . 73.1(4)
C22 N4 C25 C26 . -167.3(3)
N4 C25 C26 C27 . -176.6(3)
C25 C26 C27 C28 . -169.0(3)
